data_5000172
loop_
_publ_author_name
'Bracher, B. H.'
'Small, R. W. H.'

_publ_section_title
;
 The crystal structure of ethyl carbamate
;
_journal_issue 3
_journal_name_full 'Acta Crystallographica'
_journal_page_first 410
_journal_page_last 418
_journal_paper_doi 10.1107/S0365110X67002877
_journal_volume 23
_journal_year 1967
_chemical_formula_sum 'C3 H7 N O2'
_space_group_IT_number 2
_symmetry_cell_setting triclinic
_symmetry_Int_Tables_number 2
_symmetry_space_group_name_Hall '-P 1'
_symmetry_space_group_name_H-M 'P -1'
_cell_angle_alpha 102.47(3)
_cell_angle_beta 102.58(3)
_cell_angle_gamma 77.68(3)
_cell_formula_units_Z 2
_cell_length_a 5.023(1)
_cell_length_b 7.044(2)
_cell_length_c 7.763(2)
_cod_original_formula_sum 'C3 H7 N1 O2'
_cod_database_code 5000172

loop_
_symmetry_equiv_pos_site_id
_symmetry_equiv_pos_as_xyz
1 x,y,z
2 -x,-y,-z

loop_
_atom_site_label
_atom_site_type_symbol
_atom_site_fract_x
_atom_site_fract_y
_atom_site_fract_z
C1 C -0.14311 -0.20908 0.36409
C2 C -0.22885 -0.40228 0.27468
C3 C 0.00198 -0.71733 0.15368
H1 H -0.32400 -0.09400 0.41700
H2 H -0.04100 -0.20000 0.50000
H3 H -0.12400 -0.13400 0.25000
H4 H -0.25800 -0.46700 0.39000
H5 H -0.37500 -0.40000 0.14600
H6 H 0.41700 -0.78400 0.15800
H7 H 0.24600 -0.96700 0.05000
N1 N 0.24284 -0.83343 0.12427
O1 O 0.02662 -0.53576 0.23633
O2 O -0.21885 -0.77484 0.10746

loop_
_atom_type_symbol
_atom_type_radius_bond
C 0.68
H 0.20
N 0.68
O 0.68
